data_2300241
loop_
_publ_author_name
'Stone, Kevin H.'
'Lapidus, Saul H.'
'Stephens, Peter W.'

_publ_section_title
;
 Implementation and use of robust refinement in powder diffraction in
 the presence of impurities
;
_journal_coeditor_code DB5058
_journal_issue 3
_journal_name_full 'Journal of Applied Crystallography'
_journal_page_first 385
_journal_page_last 391
_journal_paper_doi 10.1107/S0021889809008450
_journal_volume 42
_journal_year 2009
_chemical_formula_moiety 'C8 H9 N O2'
_chemical_formula_structural 'C8 H9 N O2'
_chemical_formula_sum 'C8 H9 N O2'
_chemical_formula_weight 151.16
_chemical_name_common acetaminophen
_space_group_crystal_system monoclinic
_space_group_IT_number 14
_space_group_name_Hall '-P 2yab'
_space_group_name_H-M_alt 'P 1 21/a 1'
_cell_angle_alpha 90
_cell_angle_beta 115.702(2)
_cell_angle_gamma 90
_cell_formula_units_Z 4
_cell_length_a 12.8887(4)
_cell_length_b 9.3840(3)
_cell_length_c 7.1025(2)
_cell_volume 774.05(4)
_diffrn_radiation_monochromator 'double Si(111)'
_diffrn_radiation_wavelength 0.698291
_cod_data_source_file db5058.cif
_cod_data_source_block Acet_38%_Dual_Rietveld
_cod_depositor_comments
;
 Updating space group information.

 2018-07-31

The following automatic conversions were performed:
'_space_group_crystal_system' value 'Monoclinic' changed to 'monoclinic'
according to '/home/saulius/struct/CIF-dictionaries/cif_core.dic'
dictionary named 'cif_core.dic' version 2.4.1 from 2010-06-29.

Automatic conversion script
Id: cif_fix_enum 1527 2010-12-29 10:47:43Z saulius 
;
_cod_database_code 2300241

loop_
_space_group_symop_id
_space_group_symop_operation_xyz
1 x,y,z
2 -x+1/2,y+1/2,-z
3 -x,-y,-z
4 x+1/2,-y+1/2,z

loop_
_atom_site_type_symbol
_atom_site_label
_atom_site_fract_x
_atom_site_fract_y
_atom_site_fract_z
_atom_site_occupancy
C C1a 0.43641 0.350026 -0.1498564 1
C C2a 0.51115 0.349522 -0.2415392 1
C C3a 0.60602 0.261531 -0.1652622 1
C C4a 0.62616 0.174044 0.002697695 1
C C5a 0.55142 0.174548 0.09438053 1
C C6a 0.45655 0.262539 0.01810349 1
C C7a 0.28819 0.517163 -0.395244 1
C C8a 0.17535 0.592239 -0.4227669 1
N N1a 0.34409 0.439317 -0.2209531 1
O O1a 0.72408 0.077803 0.05780227 1
O O2a 0.30891 0.49997 -0.5435814 1
H H1a 0.79532 0.124934 0.1625979 1
H H2a 0.49652 0.41306 -0.3635215 1
H H3a 0.66029 0.261165 -0.2318476 1
H H5a 0.56605 0.11101 0.2163628 1
H H6a 0.40227 0.262905 0.08468892 1
H H8a 0.11682 0.583752 -0.5714794 1
H H8b 0.1489 0.552089 -0.3205462 1
H H8c 0.19249 0.693007 -0.3730439 1
H H9a 0.3125 0.431627 -0.1152236 1
